data_2235966
loop_
_publ_author_name
'Yang, Luan-Fang'
'Hou, Hong-Bo'
'Liu, Yi-Ming'

_publ_section_title
;
 4-(4,5-Dihydro-1<i>H</i>-benzo[<i>g</i>]indazol-3-yl)pyridinium chloride
 dihydrate
;
_journal_coeditor_code RZ2781
_journal_issue 8
_journal_name_full 'Acta Crystallographica Section E'
_journal_page_first o2366
_journal_paper_doi 10.1107/S160053681203019X
_journal_volume 68
_journal_year 2012
_chemical_formula_iupac 'C16 H14 N3 + , Cl - , 2H2 O'
_chemical_formula_moiety 'C16 H14 N3 +, Cl -, 2(H2 O)'
_chemical_formula_sum 'C16 H18 Cl N3 O2'
_chemical_formula_weight 319.78
_chemical_name_systematic
;
4-(4,5-Dihydro-1<i>H</i>-benzo[<i>g</i>]indazol-3-yl)pyridinium
chloride dihydrate
;
_space_group_IT_number 2
_symmetry_cell_setting triclinic
_symmetry_space_group_name_Hall '-P 1'
_symmetry_space_group_name_H-M 'P -1'
_atom_sites_solution_hydrogens geom
_atom_sites_solution_primary direct
_atom_sites_solution_secondary difmap
_audit_creation_method SHELXL97
_cell_angle_alpha 93.846(3)
_cell_angle_beta 96.883(3)
_cell_angle_gamma 93.490(3)
_cell_formula_units_Z 2
_cell_length_a 6.7977(5)
_cell_length_b 9.4406(7)
_cell_length_c 12.2691(9)
_cell_measurement_reflns_used 2710
_cell_measurement_temperature 293(2)
_cell_measurement_theta_max 25.03
_cell_measurement_theta_min 1.68
_cell_volume 778.04(10)
_computing_cell_refinement 'SAINT (Bruker, 2002)'
_computing_data_collection 'SMART (Bruker, 2002)'
_computing_data_reduction 'SAINT (Bruker, 2002)'
_computing_molecular_graphics 'ORTEP-3 for Windows (Farrugia, 1997)'
_computing_publication_material 'WinGX (Farrugia, 1999)'
_computing_structure_refinement 'SHELXL97 (Sheldrick, 2008)'
_computing_structure_solution 'SHELXS97 (Sheldrick, 2008)'
_diffrn_ambient_temperature 293(2)
_diffrn_measured_fraction_theta_full 0.985
_diffrn_measured_fraction_theta_max 0.985
_diffrn_measurement_device_type 'Bruker SMART CCD area-detector'
_diffrn_measurement_method '\f and \w'
_diffrn_radiation_monochromator graphite
_diffrn_radiation_source 'fine-focus sealed tube'
_diffrn_radiation_type MoK\a
_diffrn_radiation_wavelength 0.71073
_diffrn_reflns_av_R_equivalents 0.0328
_diffrn_reflns_av_sigmaI/netI 0.0351
_diffrn_reflns_limit_h_max 7
_diffrn_reflns_limit_h_min -8
_diffrn_reflns_limit_k_max 11
_diffrn_reflns_limit_k_min -10
_diffrn_reflns_limit_l_max 14
_diffrn_reflns_limit_l_min -14
_diffrn_reflns_number 8076
_diffrn_reflns_theta_full 25.03
_diffrn_reflns_theta_max 25.03
_diffrn_reflns_theta_min 1.68
_diffrn_standards_interval_count 0
_diffrn_standards_interval_time 0
_diffrn_standards_number 0
_exptl_absorpt_coefficient_mu 0.256
_exptl_absorpt_correction_type none
_exptl_crystal_colour colourless
_exptl_crystal_density_diffrn 1.365
_exptl_crystal_density_method 'not measured'
_exptl_crystal_description block
_exptl_crystal_F_000 336
_exptl_crystal_size_max 0.22
_exptl_crystal_size_mid 0.19
_exptl_crystal_size_min 0.18
_refine_diff_density_max 0.404
_refine_diff_density_min -0.324
_refine_ls_extinction_method none
_refine_ls_goodness_of_fit_ref 1.059
_refine_ls_hydrogen_treatment constr
_refine_ls_matrix_type full
_refine_ls_number_parameters 199
_refine_ls_number_reflns 2710
_refine_ls_number_restraints 0
_refine_ls_restrained_S_all 1.059
_refine_ls_R_factor_all 0.0577
_refine_ls_R_factor_gt 0.0451
_refine_ls_shift/su_max 0.000
_refine_ls_shift/su_mean 0.000
_refine_ls_structure_factor_coef Fsqd
_refine_ls_weighting_details 'calc w = 1/[\s^2^(Fo^2^)+(0.0498P)^2^+0.5403P] where P=(Fo^2^+2Fc^2^)/3'
_refine_ls_weighting_scheme calc
_refine_ls_wR_factor_gt 0.1118
_refine_ls_wR_factor_ref 0.1191
_reflns_number_gt 2185
_reflns_number_total 2710
_reflns_threshold_expression I>2\s(I)
_cod_data_source_file rz2781.cif
_cod_data_source_block I
_cod_database_code 2235966
_cod_database_fobs_code 2235966

loop_
_symmetry_equiv_pos_as_xyz
'x, y, z'
'-x, -y, -z'

loop_
_atom_site_type_symbol
_atom_site_label
_atom_site_fract_x
_atom_site_fract_y
_atom_site_fract_z
_atom_site_U_iso_or_equiv
_atom_site_adp_type
_atom_site_calc_flag
_atom_site_refinement_flags
_atom_site_occupancy
_atom_site_symmetry_multiplicity
C C1 0.3584(4) 0.6698(3) 0.8547(2) 0.0387(6) Uani d . 1 1
H H1 0.3680 0.6302 0.9224 0.046 Uiso calc R 1 1
C C2 0.3132(4) 0.5827(3) 0.75906(19) 0.0339(6) Uani d . 1 1
H H2 0.2903 0.4850 0.7622 0.041 Uiso calc R 1 1
C C3 0.3018(3) 0.6421(2) 0.65730(17) 0.0247(5) Uani d . 1 1
C C4 0.3295(3) 0.7899(2) 0.65869(18) 0.0286(5) Uani d . 1 1
H H4 0.3181 0.8331 0.5925 0.034 Uiso calc R 1 1
C C5 0.3731(3) 0.8721(3) 0.75539(19) 0.0318(5) Uani d . 1 1
H H5 0.3921 0.9705 0.7551 0.038 Uiso calc R 1 1
C C6 0.2672(3) 0.5559(2) 0.55224(17) 0.0230(5) Uani d . 1 1
C C7 0.2449(3) 0.4070(2) 0.52895(17) 0.0240(5) Uani d . 1 1
C C8 0.2336(4) 0.2806(2) 0.5973(2) 0.0322(6) Uani d . 1 1
H H8A 0.1014 0.2683 0.6190 0.039 Uiso calc R 1 1
H H8B 0.3274 0.2978 0.6636 0.039 Uiso calc R 1 1
C C9 0.2217(3) 0.3888(2) 0.41550(18) 0.0240(5) Uani d . 1 1
C C10 0.2804(4) 0.1448(3) 0.5328(2) 0.0364(6) Uani d . 1 1
H H10A 0.4234 0.1391 0.5418 0.044 Uiso calc R 1 1
H H10B 0.2237 0.0638 0.5659 0.044 Uiso calc R 1 1
C C11 0.2075(3) 0.1303(2) 0.4108(2) 0.0312(5) Uani d . 1 1
C C12 0.1880(3) 0.2522(2) 0.35072(19) 0.0271(5) Uani d . 1 1
C C13 0.1380(3) 0.2384(3) 0.2367(2) 0.0315(5) Uani d . 1 1
H H13 0.1258 0.3190 0.1975 0.038 Uiso calc R 1 1
C C14 0.1064(4) 0.1042(3) 0.1821(2) 0.0403(6) Uani d . 1 1
H H14 0.0743 0.0949 0.1060 0.048 Uiso calc R 1 1
C C15 0.1224(4) -0.0156(3) 0.2399(2) 0.0437(7) Uani d . 1 1
H H15 0.0997 -0.1054 0.2028 0.052 Uiso calc R 1 1
C C16 0.1723(4) -0.0027(3) 0.3532(2) 0.0395(6) Uani d . 1 1
H H16 0.1824 -0.0843 0.3914 0.047 Uiso calc R 1 1
N N1 0.3885(3) 0.8098(2) 0.85102(16) 0.0349(5) Uani d . 1 1
H H1N 0.4187 0.8619 0.9116 0.042 Uiso calc R 1 1
N N2 0.2606(3) 0.62466(19) 0.45875(14) 0.0249(4) Uani d . 1 1
N N3 0.2321(3) 0.52067(19) 0.37761(14) 0.0248(4) Uani d . 1 1
H H3 0.2214 0.5357 0.3089 0.030 Uiso calc R 1 1
O O1W 0.8185(3) 0.6654(3) 0.04112(19) 0.0691(7) Uani d . 1 1
H H1WA 0.9413 0.6435 0.0647 0.083 Uiso d R 1 1
H H1WB 0.7964 0.5906 -0.0050 0.083 Uiso d R 1 1
O O2W 0.5429(3) 0.85870(19) 0.07832(14) 0.0399(5) Uani d . 1 1
H H2WA 0.4837 0.7898 0.1118 0.048 Uiso d R 1 1
H H2WB 0.6532 0.8085 0.0732 0.048 Uiso d R 1 1
Cl Cl1 0.25495(10) 0.60918(7) 0.13519(5) 0.0441(2) Uani d . 1 1

loop_
_atom_site_aniso_label
_atom_site_aniso_U_11
_atom_site_aniso_U_22
_atom_site_aniso_U_33
_atom_site_aniso_U_12
_atom_site_aniso_U_13
_atom_site_aniso_U_23
C1 0.0428(15) 0.0472(17) 0.0268(12) 0.0083(12) 0.0023(10) 0.0076(11)
C2 0.0393(14) 0.0321(14) 0.0313(12) 0.0048(11) 0.0043(10) 0.0078(11)
C3 0.0193(11) 0.0282(13) 0.0277(11) 0.0045(9) 0.0045(8) 0.0048(9)
C4 0.0290(12) 0.0281(13) 0.0299(12) 0.0040(10) 0.0061(9) 0.0043(10)
C5 0.0298(13) 0.0295(13) 0.0362(13) 0.0028(10) 0.0062(10) -0.0008(11)
C6 0.0206(11) 0.0237(12) 0.0259(11) 0.0022(9) 0.0043(8) 0.0069(9)
C7 0.0185(11) 0.0239(12) 0.0308(11) 0.0033(9) 0.0044(9) 0.0057(9)
C8 0.0338(13) 0.0265(13) 0.0383(13) 0.0043(10) 0.0067(10) 0.0114(11)
C9 0.0202(11) 0.0216(12) 0.0314(12) 0.0028(9) 0.0053(9) 0.0062(9)
C10 0.0356(14) 0.0262(14) 0.0503(15) 0.0063(10) 0.0094(11) 0.0122(12)
C11 0.0221(12) 0.0234(13) 0.0496(14) 0.0024(9) 0.0100(10) 0.0042(11)
C12 0.0200(11) 0.0247(13) 0.0372(12) 0.0011(9) 0.0080(9) 0.0001(10)
C13 0.0238(12) 0.0305(14) 0.0412(13) 0.0021(10) 0.0088(10) 0.0005(11)
C14 0.0342(14) 0.0385(16) 0.0463(15) -0.0001(11) 0.0064(11) -0.0101(13)
C15 0.0367(15) 0.0264(14) 0.0659(18) -0.0017(11) 0.0103(13) -0.0144(13)
C16 0.0321(14) 0.0236(13) 0.0637(18) 0.0008(10) 0.0104(12) 0.0032(12)
N1 0.0318(11) 0.0424(14) 0.0292(10) 0.0034(9) 0.0020(8) -0.0063(9)
N2 0.0266(10) 0.0214(10) 0.0270(9) 0.0023(8) 0.0035(7) 0.0033(8)
N3 0.0286(10) 0.0227(10) 0.0232(9) 0.0024(8) 0.0030(7) 0.0021(8)
O1W 0.0588(14) 0.0699(16) 0.0761(15) 0.0245(12) -0.0030(11) -0.0103(12)
O2W 0.0382(10) 0.0376(11) 0.0409(10) 0.0052(8) 0.0003(8) -0.0142(8)
Cl1 0.0570(4) 0.0417(4) 0.0343(3) 0.0068(3) 0.0048(3) 0.0064(3)

loop_
_atom_type_symbol
_atom_type_description
_atom_type_scat_dispersion_real
_atom_type_scat_dispersion_imag
_atom_type_scat_source
C C 0.0033 0.0016 'International Tables Vol C Tables 4.2.6.8 and 6.1.1.4'
H H 0.0000 0.0000 'International Tables Vol C Tables 4.2.6.8 and 6.1.1.4'
N N 0.0061 0.0033 'International Tables Vol C Tables 4.2.6.8 and 6.1.1.4'
O O 0.0106 0.0060 'International Tables Vol C Tables 4.2.6.8 and 6.1.1.4'
Cl Cl 0.1484 0.1585 'International Tables Vol C Tables 4.2.6.8 and 6.1.1.4'

loop_
_geom_angle_atom_site_label_1
_geom_angle_atom_site_label_2
_geom_angle_atom_site_label_3
_geom_angle
N1 C1 C2 120.6(2)
N1 C1 H1 119.7
C2 C1 H1 119.7
C1 C2 C3 119.6(2)
C1 C2 H2 120.2
C3 C2 H2 120.2
C4 C3 C2 117.2(2)
C4 C3 C6 120.0(2)
C2 C3 C6 122.8(2)
C5 C4 C3 121.2(2)
C5 C4 H4 119.4
C3 C4 H4 119.4
N1 C5 C4 119.4(2)
N1 C5 H5 120.3
C4 C5 H5 120.3
N2 C6 C7 111.32(19)
N2 C6 C3 117.73(19)
C7 C6 C3 130.9(2)
C9 C7 C6 104.38(19)
C9 C7 C8 120.7(2)
C6 C7 C8 134.9(2)
C7 C8 C10 111.05(19)
C7 C8 H8A 109.4
C10 C8 H8A 109.4
C7 C8 H8B 109.4
C10 C8 H8B 109.4
H8A C8 H8B 108.0
N3 C9 C7 106.99(19)
N3 C9 C12 127.6(2)
C7 C9 C12 125.4(2)
C11 C10 C8 116.6(2)
C11 C10 H10A 108.1
C8 C10 H10A 108.1
C11 C10 H10B 108.1
C8 C10 H10B 108.1
H10A C10 H10B 107.3
C16 C11 C12 118.1(2)
C16 C11 C10 121.2(2)
C12 C11 C10 120.5(2)
C13 C12 C11 120.4(2)
C13 C12 C9 123.8(2)
C11 C12 C9 115.8(2)
C14 C13 C12 119.8(2)
C14 C13 H13 120.1
C12 C13 H13 120.1
C15 C14 C13 120.4(3)
C15 C14 H14 119.8
C13 C14 H14 119.8
C14 C15 C16 120.2(2)
C14 C15 H15 119.9
C16 C15 H15 119.9
C15 C16 C11 121.1(2)
C15 C16 H16 119.4
C11 C16 H16 119.4
C1 N1 C5 121.9(2)
C1 N1 H1N 119.0
C5 N1 H1N 119.0
N3 N2 C6 104.52(17)
N2 N3 C9 112.78(17)
N2 N3 H3 123.6
C9 N3 H3 123.6
H1WA O1W H1WB 93.0
H2WA O2W H2WB 92.1

loop_
_geom_bond_atom_site_label_1
_geom_bond_atom_site_label_2
_geom_bond_distance
C1 N1 1.330(3)
C1 C2 1.378(3)
C1 H1 0.9300
C2 C3 1.398(3)
C2 H2 0.9300
C3 C4 1.395(3)
C3 C6 1.464(3)
C4 C5 1.365(3)
C4 H4 0.9300
C5 N1 1.344(3)
C5 H5 0.9300
C6 N2 1.353(3)
C6 C7 1.411(3)
C7 C9 1.380(3)
C7 C8 1.507(3)
C8 C10 1.532(3)
C8 H8A 0.9700
C8 H8B 0.9700
C9 N3 1.359(3)
C9 C12 1.459(3)
C10 C11 1.514(4)
C10 H10A 0.9700
C10 H10B 0.9700
C11 C16 1.392(3)
C11 C12 1.413(3)
C12 C13 1.395(3)
C13 C14 1.385(3)
C13 H13 0.9300
C14 C15 1.378(4)
C14 H14 0.9300
C15 C16 1.386(4)
C15 H15 0.9300
C16 H16 0.9300
N1 H1N 0.8600
N2 N3 1.339(2)
N3 H3 0.8600
O1W H1WA 0.8917
O1W H1WB 0.8693
O2W H2WA 0.8928
O2W H2WB 0.9171

loop_
_geom_hbond_atom_site_label_D
_geom_hbond_atom_site_label_H
_geom_hbond_atom_site_label_A
_geom_hbond_site_symmetry_A
_geom_hbond_distance_DH
_geom_hbond_distance_HA
_geom_hbond_distance_DA
_geom_hbond_angle_DHA
N1 H1N O2W 1_556 0.86 2.12 2.856(2) 143.4
N3 H3 Cl1 . 0.86 2.32 3.1618(19) 167.4
O1W H1WA Cl1 1_655 0.89 2.25 3.142(2) 174.1
O1W H1WB Cl1 2_665 0.87 2.37 3.237(3) 177.7
O2W H2WA Cl1 . 0.89 2.29 3.139(2) 158.1
O2W H2WB O1W 1 0.92 1.86 2.749(3) 162.4

loop_
_geom_torsion_atom_site_label_1
_geom_torsion_atom_site_label_2
_geom_torsion_atom_site_label_3
_geom_torsion_atom_site_label_4
_geom_torsion
N1 C1 C2 C3 1.0(4)
C1 C2 C3 C4 -2.6(3)
C1 C2 C3 C6 176.0(2)
C2 C3 C4 C5 2.4(3)
C6 C3 C4 C5 -176.3(2)
C3 C4 C5 N1 -0.4(3)
C4 C3 C6 N2 -0.9(3)
C2 C3 C6 N2 -179.5(2)
C4 C3 C6 C7 176.5(2)
C2 C3 C6 C7 -2.0(4)
N2 C6 C7 C9 -0.7(2)
C3 C6 C7 C9 -178.3(2)
N2 C6 C7 C8 -177.6(2)
C3 C6 C7 C8 4.8(4)
C9 C7 C8 C10 23.2(3)
C6 C7 C8 C10 -160.4(2)
C6 C7 C9 N3 0.4(2)
C8 C7 C9 N3 177.81(19)
C6 C7 C9 C12 -178.3(2)
C8 C7 C9 C12 -0.9(3)
C7 C8 C10 C11 -36.3(3)
C8 C10 C11 C16 -155.3(2)
C8 C10 C11 C12 29.6(3)
C16 C11 C12 C13 -1.0(3)
C10 C11 C12 C13 174.2(2)
C16 C11 C12 C9 178.5(2)
C10 C11 C12 C9 -6.2(3)
N3 C9 C12 C13 -7.7(4)
C7 C9 C12 C13 170.8(2)
N3 C9 C12 C11 172.8(2)
C7 C9 C12 C11 -8.8(3)
C11 C12 C13 C14 0.3(3)
C9 C12 C13 C14 -179.2(2)
C12 C13 C14 C15 0.6(4)
C13 C14 C15 C16 -0.7(4)
C14 C15 C16 C11 -0.1(4)
C12 C11 C16 C15 0.9(3)
C10 C11 C16 C15 -174.3(2)
C2 C1 N1 C5 1.1(4)
C4 C5 N1 C1 -1.4(3)
C7 C6 N2 N3 0.7(2)
C3 C6 N2 N3 178.68(17)
C6 N2 N3 C9 -0.5(2)
C7 C9 N3 N2 0.0(2)
C12 C9 N3 N2 178.70(19)

loop_
_cod_related_entry_id
_cod_related_entry_database
_cod_related_entry_code
1 ChemSpider 30658002
